data_1546098
loop_
_publ_author_name
'Zhou, Lei'
'Tuo, Yali'
'Hao, Yi'
'Guo, Xiaoman'
'Tang, Wei'
'Xue, Yongbo'
'Zeng, Junfen'
'Zhou, Yu'
'Xiang, Ming'
'Zuo, Jianping'
'Yao, Guangmin'
'Zhang, Yonghui'

_publ_section_title
;
 Cinnamomols A and B, Immunostimulative Diterpenoids with a New Carbon
 Skeleton from the Leaves of Cinnamomum cassia.
;
_journal_issue 11
_journal_name_full 'Organic letters'
_journal_page_first 3029
_journal_page_last 3032
_journal_paper_doi 10.1021/acs.orglett.7b01323
_journal_volume 19
_journal_year 2017
_chemical_absolute_configuration ad
_chemical_formula_moiety 'C20 H30 O9'
_chemical_formula_sum 'C20 H30 O9'
_chemical_formula_weight 414.44
_chemical_name_systematic
;
 ?
;
_space_group_IT_number 170
_symmetry_cell_setting hexagonal
_symmetry_space_group_name_Hall 'P 65'
_symmetry_space_group_name_H-M 'P 65'
_atom_sites_solution_hydrogens geom
_atom_sites_solution_primary direct
_atom_sites_solution_secondary difmap
_audit_creation_method SHELXL-97
_cell_angle_alpha 90.00
_cell_angle_beta 90.00
_cell_angle_gamma 120.00
_cell_formula_units_Z 6
_cell_length_a 18.6492(19)
_cell_length_b 18.6492(19)
_cell_length_c 12.5645(15)
_cell_measurement_reflns_used 2911
_cell_measurement_temperature 298(2)
_cell_measurement_theta_max 66.62
_cell_measurement_theta_min 3.33
_cell_volume 3784.4(7)
_computing_cell_refinement 'Bruker SAINT'
_computing_data_collection 'Bruker APEX2'
_computing_data_reduction 'Bruker SAINT'
_computing_molecular_graphics 'Bruker SHELXTL'
_computing_publication_material 'Bruker SHELXTL'
_computing_structure_refinement 'SHELXL-97 (Sheldrick, 1997)'
_computing_structure_solution 'SHELXS-97 (Sheldrick, 1990)'
_diffrn_ambient_temperature 298(2)
_diffrn_measured_fraction_theta_full 0.980
_diffrn_measured_fraction_theta_max 0.980
_diffrn_measurement_device_type 'Bruker APEX-II CCD'
_diffrn_measurement_method '\f and \w scans'
_diffrn_radiation_monochromator graphite
_diffrn_radiation_source 'fine-focus sealed tube'
_diffrn_radiation_type CuK\a
_diffrn_radiation_wavelength 1.54178
_diffrn_reflns_av_R_equivalents 0.0000
_diffrn_reflns_av_sigmaI/netI 0.0196
_diffrn_reflns_limit_h_max 0
_diffrn_reflns_limit_h_min -18
_diffrn_reflns_limit_k_max 22
_diffrn_reflns_limit_k_min 0
_diffrn_reflns_limit_l_max 13
_diffrn_reflns_limit_l_min -14
_diffrn_reflns_number 4322
_diffrn_reflns_theta_full 67.44
_diffrn_reflns_theta_max 67.44
_diffrn_reflns_theta_min 2.74
_exptl_absorpt_coefficient_mu 0.722
_exptl_absorpt_correction_T_max 0.9313
_exptl_absorpt_correction_T_min 0.9184
_exptl_absorpt_correction_type multi-scan
_exptl_absorpt_process_details 'SADABS, Sheldrick,2008'
_exptl_crystal_colour colorless
_exptl_crystal_density_diffrn 1.091
_exptl_crystal_density_method 'not measured'
_exptl_crystal_description block
_exptl_crystal_F_000 1332
_exptl_crystal_size_max 0.12
_exptl_crystal_size_mid 0.12
_exptl_crystal_size_min 0.10
_platon_squeeze_details
;
?
;
_refine_diff_density_max 0.139
_refine_diff_density_min -0.177
_refine_diff_density_rms 0.032
_refine_ls_abs_structure_details
;
Flack H D (1983), Acta Cryst. A39, 876-881;
Flack  parameter = 0.03(12), 1986 Friedel pairs.
Hooft <i>et al.</i> (2010) and Spek (2009);
Hooft parameter = 0.08(3),  1986 Bijvoet pairs.
;
_refine_ls_extinction_method none
_refine_ls_goodness_of_fit_ref 1.043
_refine_ls_hydrogen_treatment constr
_refine_ls_matrix_type full
_refine_ls_number_parameters 268
_refine_ls_number_reflns 4322
_refine_ls_number_restraints 1
_refine_ls_restrained_S_all 1.043
_refine_ls_R_factor_all 0.0312
_refine_ls_R_factor_gt 0.0306
_refine_ls_shift/su_max 0.000
_refine_ls_shift/su_mean 0.000
_refine_ls_structure_factor_coef Fsqd
_refine_ls_weighting_details 'calc w=1/[\s^2^(Fo^2^)+(0.0497P)^2^+0.5236P] where P=(Fo^2^+2Fc^2^)/3'
_refine_ls_weighting_scheme calc
_refine_ls_wR_factor_gt 0.0830
_refine_ls_wR_factor_ref 0.0837
_reflns_number_gt 4231
_reflns_number_total 4322
_reflns_threshold_expression >2sigma(I)
_cod_data_source_file ol7b01323_si_003.cif
_cod_data_source_block cu_150421f_0m
_cod_depositor_comments
;
The following automatic conversions were performed:

'_symmetry_cell_setting' value 'Hexagonal' changed to 'hexagonal'
according to
/home/data/users/saulius/crontab/automatic-downloads/rss-feeds/ACS/lib/dictionaries/cif_core.dic
dictionary named 'cif_core.dic' version 2.4.2 from 2011-04-26.

Automatic conversion script
Id: cif_fix_values 4973 2017-02-22 13:04:09Z antanas 

 Adding full bibliography for 1546098--1546099.cif.
;
_cod_database_code 1546098

loop_
_symmetry_equiv_pos_as_xyz
'x, y, z'
'x-y, x, z+5/6'
'y, -x+y, z+1/6'
'-y, x-y, z+2/3'
'-x+y, -x, z+1/3'
'-x, -y, z+1/2'

loop_
_atom_site_label
_atom_site_type_symbol
_atom_site_fract_x
_atom_site_fract_y
_atom_site_fract_z
_atom_site_U_iso_or_equiv
_atom_site_adp_type
_atom_site_occupancy
_atom_site_symmetry_multiplicity
_atom_site_calc_flag
_atom_site_refinement_flags
C1 C 0.05608(9) 0.34415(9) 0.11879(13) 0.0361(3) Uani 1 1 d .
C2 C 0.01951(10) 0.35122(11) 0.23024(14) 0.0437(4) Uani 1 1 d .
C3 C 0.09450(12) 0.38707(12) 0.30183(14) 0.0502(4) Uani 1 1 d .
H3C H 0.1069 0.3447 0.3242 0.060 Uiso 1 1 calc R
H3B H 0.0860 0.4124 0.3644 0.060 Uiso 1 1 calc R
C4 C 0.16386(10) 0.45191(11) 0.23217(14) 0.0459(4) Uani 1 1 d .
H4C H 0.2178 0.4698 0.2633 0.055 Uiso 1 1 calc R
H4B H 0.1572 0.4998 0.2211 0.055 Uiso 1 1 calc R
C5 C 0.15252(9) 0.40444(10) 0.12754(13) 0.0382(3) Uani 1 1 d .
C6 C 0.03237(8) 0.37956(9) 0.02295(13) 0.0325(3) Uani 1 1 d .
C7 C 0.05566(8) 0.36023(9) -0.08791(13) 0.0330(3) Uani 1 1 d .
C8 C 0.15285(9) 0.39664(9) -0.07521(13) 0.0362(3) Uani 1 1 d .
C9 C 0.17381(9) 0.45622(9) 0.02391(13) 0.0363(3) Uani 1 1 d .
C10 C 0.09919(9) 0.47207(9) 0.01576(13) 0.0354(3) Uani 1 1 d .
H10 H 0.0968 0.5057 0.0741 0.042 Uiso 1 1 calc R
C11 C 0.08918(9) 0.50070(9) -0.09478(13) 0.0358(3) Uani 1 1 d .
C12 C 0.04244(9) 0.41930(9) -0.16157(12) 0.0343(3) Uani 1 1 d .
C13 C 0.17209(10) 0.49325(11) -0.22801(14) 0.0429(4) Uani 1 1 d .
C14 C 0.20217(10) 0.43967(11) -0.17489(14) 0.0447(4) Uani 1 1 d .
H14A H 0.2601 0.4740 -0.1561 0.054 Uiso 1 1 calc R
H14B H 0.1978 0.3982 -0.2251 0.054 Uiso 1 1 calc R
C15 C -0.05461(12) 0.27048(13) 0.26732(17) 0.0582(5) Uani 1 1 d .
H15A H -0.0773 0.2803 0.3305 0.087 Uiso 1 1 calc R
H15B H -0.0373 0.2309 0.2825 0.087 Uiso 1 1 calc R
H15C H -0.0959 0.2492 0.2124 0.087 Uiso 1 1 calc R
C16 C 0.25979(10) 0.53206(10) 0.02995(17) 0.0473(4) Uani 1 1 d .
H16A H 0.2618 0.5668 0.0876 0.071 Uiso 1 1 calc R
H16B H 0.2720 0.5623 -0.0357 0.071 Uiso 1 1 calc R
H16C H 0.2999 0.5150 0.0418 0.071 Uiso 1 1 calc R
C17 C -0.04605(10) 0.39185(10) -0.19415(15) 0.0427(4) Uani 1 1 d .
H17A H -0.0457 0.4255 -0.2522 0.064 Uiso 1 1 calc R
H17B H -0.0752 0.3978 -0.1348 0.064 Uiso 1 1 calc R
H17C H -0.0732 0.3349 -0.2161 0.064 Uiso 1 1 calc R
C18 C 0.22492(12) 0.54361(13) -0.32118(18) 0.0568(5) Uani 1 1 d .
H18 H 0.2796 0.5833 -0.2927 0.068 Uiso 1 1 calc R
C19 C 0.18935(17) 0.59418(17) -0.3725(2) 0.0753(7) Uani 1 1 d .
H19A H 0.1410 0.5580 -0.4132 0.113 Uiso 1 1 calc R
H19B H 0.2302 0.6356 -0.4185 0.113 Uiso 1 1 calc R
H19C H 0.1747 0.6205 -0.3178 0.113 Uiso 1 1 calc R
C20 C 0.23772(18) 0.49186(19) -0.4030(2) 0.0824(8) Uani 1 1 d .
H20A H 0.2727 0.4726 -0.3738 0.124 Uiso 1 1 calc R
H20B H 0.2635 0.5248 -0.4651 0.124 Uiso 1 1 calc R
H20C H 0.1852 0.4452 -0.4221 0.124 Uiso 1 1 calc R
O1 O 0.03405(6) 0.26077(6) 0.09871(9) 0.0407(3) Uani 1 1 d .
H1 H 0.0580 0.2464 0.1411 0.061 Uiso 1 1 d R
O2 O -0.00428(7) 0.41375(8) 0.22567(9) 0.0482(3) Uani 1 1 d .
H2 H -0.0310 0.4077 0.1713 0.072 Uiso 1 1 calc R
O3 O 0.19785(7) 0.36240(7) 0.14208(10) 0.0447(3) Uani 1 1 d .
H3 H 0.1939 0.3356 0.0884 0.067 Uiso 1 1 calc R
O4 O -0.05092(6) 0.36241(6) 0.02968(9) 0.0382(2) Uani 1 1 d .
H4 H -0.0825 0.3138 0.0143 0.057 Uiso 1 1 calc R
O5 O 0.01249(7) 0.27791(7) -0.12276(10) 0.0441(3) Uani 1 1 d .
H5 H 0.0107 0.2473 -0.0747 0.066 Uiso 1 1 calc R
O6 O 0.16781(7) 0.32985(7) -0.05296(10) 0.0440(3) Uani 1 1 d .
H6 H 0.1482 0.2951 -0.1004 0.066 Uiso 1 1 d R
O7 O 0.05135(7) 0.54782(7) -0.08541(10) 0.0432(3) Uani 1 1 d .
H7 H 0.0393 0.5569 -0.1447 0.065 Uiso 1 1 calc R
O8 O 0.16552(6) 0.54690(6) -0.15317(10) 0.0411(2) Uani 1 1 d .
O9 O 0.08881(7) 0.43825(7) -0.25826(9) 0.0418(2) Uani 1 1 d .

loop_
_atom_site_aniso_label
_atom_site_aniso_U_11
_atom_site_aniso_U_22
_atom_site_aniso_U_33
_atom_site_aniso_U_23
_atom_site_aniso_U_13
_atom_site_aniso_U_12
C1 0.0357(8) 0.0355(7) 0.0383(9) -0.0004(6) 0.0000(6) 0.0187(6)
C2 0.0437(8) 0.0509(9) 0.0419(10) 0.0007(7) 0.0023(7) 0.0277(7)
C3 0.0577(10) 0.0646(11) 0.0363(10) -0.0001(8) -0.0054(7) 0.0366(9)
C4 0.0415(8) 0.0549(9) 0.0415(10) -0.0065(7) -0.0112(7) 0.0244(7)
C5 0.0323(7) 0.0395(8) 0.0440(9) -0.0002(6) -0.0050(6) 0.0188(6)
C6 0.0267(6) 0.0319(7) 0.0392(8) -0.0030(6) -0.0018(6) 0.0148(6)
C7 0.0280(7) 0.0313(7) 0.0374(8) -0.0004(6) 0.0002(5) 0.0130(6)
C8 0.0333(7) 0.0376(7) 0.0400(9) -0.0004(6) -0.0023(6) 0.0195(6)
C9 0.0300(7) 0.0360(7) 0.0420(9) 0.0001(6) -0.0012(6) 0.0159(6)
C10 0.0330(7) 0.0330(7) 0.0415(9) -0.0042(6) -0.0032(6) 0.0176(6)
C11 0.0322(7) 0.0356(7) 0.0403(9) -0.0007(6) -0.0011(6) 0.0174(6)
C12 0.0313(7) 0.0369(7) 0.0343(8) -0.0014(6) 0.0011(6) 0.0168(6)
C13 0.0375(8) 0.0473(8) 0.0457(10) 0.0038(7) 0.0055(7) 0.0226(7)
C14 0.0377(8) 0.0510(9) 0.0483(10) 0.0015(7) 0.0079(7) 0.0242(7)
C15 0.0562(10) 0.0660(12) 0.0513(12) 0.0107(9) 0.0162(9) 0.0297(9)
C16 0.0336(8) 0.0405(8) 0.0632(12) -0.0051(8) -0.0072(7) 0.0150(7)
C17 0.0341(8) 0.0422(8) 0.0486(10) 0.0002(7) -0.0062(7) 0.0168(7)
C18 0.0455(9) 0.0615(11) 0.0611(13) 0.0162(9) 0.0134(8) 0.0252(8)
C19 0.0909(16) 0.0813(15) 0.0678(16) 0.0333(12) 0.0286(12) 0.0537(14)
C20 0.0955(18) 0.109(2) 0.0664(16) 0.0328(14) 0.0365(13) 0.0692(16)
O1 0.0412(6) 0.0361(5) 0.0478(7) 0.0046(5) 0.0000(5) 0.0216(5)
O2 0.0527(7) 0.0642(7) 0.0414(7) -0.0077(5) -0.0012(5) 0.0395(6)
O3 0.0401(6) 0.0521(6) 0.0507(7) 0.0015(5) -0.0046(5) 0.0296(5)
O4 0.0295(5) 0.0410(6) 0.0454(7) -0.0025(5) -0.0007(4) 0.0186(4)
O5 0.0439(6) 0.0333(5) 0.0530(7) -0.0072(5) -0.0071(5) 0.0178(5)
O6 0.0460(6) 0.0418(6) 0.0529(7) -0.0037(5) -0.0025(5) 0.0283(5)
O7 0.0488(6) 0.0439(6) 0.0471(7) 0.0004(5) -0.0024(5) 0.0308(5)
O8 0.0359(5) 0.0350(5) 0.0483(7) 0.0027(5) 0.0024(5) 0.0147(4)
O9 0.0405(6) 0.0479(6) 0.0364(6) 0.0016(5) 0.0024(4) 0.0217(5)

loop_
_atom_type_symbol
_atom_type_description
_atom_type_scat_dispersion_real
_atom_type_scat_dispersion_imag
_atom_type_scat_source
C C 0.0181 0.0091 'International Tables Vol C Tables 4.2.6.8 and 6.1.1.4'
H H 0.0000 0.0000 'International Tables Vol C Tables 4.2.6.8 and 6.1.1.4'
O O 0.0492 0.0322 'International Tables Vol C Tables 4.2.6.8 and 6.1.1.4'

loop_
_geom_angle_atom_site_label_1
_geom_angle_atom_site_label_2
_geom_angle_atom_site_label_3
_geom_angle
O1 C1 C6 110.06(12)
O1 C1 C5 113.32(12)
C6 C1 C5 102.61(12)
O1 C1 C2 110.25(12)
C6 C1 C2 115.17(12)
C5 C1 C2 105.23(12)
O2 C2 C3 104.91(14)
O2 C2 C15 108.55(14)
C3 C2 C15 115.99(16)
O2 C2 C1 110.49(13)
C3 C2 C1 102.74(13)
C15 C2 C1 113.73(14)
C2 C3 C4 103.85(14)
C2 C3 H3C 111.0
C4 C3 H3C 111.0
C2 C3 H3B 111.0
C4 C3 H3B 111.0
H3C C3 H3B 109.0
C3 C4 C5 102.44(13)
C3 C4 H4C 111.3
C5 C4 H4C 111.3
C3 C4 H4B 111.3
C5 C4 H4B 111.3
H4C C4 H4B 109.2
O3 C5 C4 104.99(12)
O3 C5 C9 114.42(13)
C4 C5 C9 116.13(13)
O3 C5 C1 113.32(12)
C4 C5 C1 104.43(12)
C9 C5 C1 103.36(12)
O4 C6 C1 111.85(12)
O4 C6 C10 115.77(11)
C1 C6 C10 106.27(12)
O4 C6 C7 113.66(12)
C1 C6 C7 115.32(11)
C10 C6 C7 92.50(11)
O5 C7 C12 112.58(12)
O5 C7 C6 117.42(12)
C12 C7 C6 102.01(11)
O5 C7 C8 113.98(12)
C12 C7 C8 107.94(11)
C6 C7 C8 101.63(11)
O6 C8 C14 106.83(12)
O6 C8 C9 111.69(12)
C14 C8 C9 113.90(13)
O6 C8 C7 108.85(12)
C14 C8 C7 113.61(13)
C9 C8 C7 101.94(11)
C16 C9 C5 111.11(14)
C16 C9 C10 116.87(13)
C5 C9 C10 101.41(12)
C16 C9 C8 117.91(14)
C5 C9 C8 109.11(12)
C10 C9 C8 98.66(12)
C11 C10 C6 105.75(12)
C11 C10 C9 113.59(13)
C6 C10 C9 94.72(11)
C11 C10 H10 113.7
C6 C10 H10 113.7
C9 C10 H10 113.7
O7 C11 O8 109.22(12)
O7 C11 C10 109.55(12)
O8 C11 C10 114.41(12)
O7 C11 C12 116.72(12)
O8 C11 C12 102.21(12)
C10 C11 C12 104.71(12)
O9 C12 C17 105.98(13)
O9 C12 C7 113.06(12)
C17 C12 C7 116.96(12)
O9 C12 C11 103.97(11)
C17 C12 C11 117.13(12)
C7 C12 C11 99.20(11)
O9 C13 O8 103.72(12)
O9 C13 C18 112.22(15)
O8 C13 C18 109.42(14)
O9 C13 C14 105.79(13)
O8 C13 C14 111.19(15)
C18 C13 C14 113.99(14)
C13 C14 C8 112.49(13)
C13 C14 H14A 109.1
C8 C14 H14A 109.1
C13 C14 H14B 109.1
C8 C14 H14B 109.1
H14A C14 H14B 107.8
C2 C15 H15A 109.5
C2 C15 H15B 109.5
H15A C15 H15B 109.5
C2 C15 H15C 109.5
H15A C15 H15C 109.5
H15B C15 H15C 109.5
C9 C16 H16A 109.5
C9 C16 H16B 109.5
H16A C16 H16B 109.5
C9 C16 H16C 109.5
H16A C16 H16C 109.5
H16B C16 H16C 109.5
C12 C17 H17A 109.5
C12 C17 H17B 109.5
H17A C17 H17B 109.5
C12 C17 H17C 109.5
H17A C17 H17C 109.5
H17B C17 H17C 109.5
C20 C18 C13 113.05(17)
C20 C18 C19 111.2(2)
C13 C18 C19 110.93(16)
C20 C18 H18 107.1
C13 C18 H18 107.1
C19 C18 H18 107.1
C18 C19 H19A 109.5
C18 C19 H19B 109.5
H19A C19 H19B 109.5
C18 C19 H19C 109.5
H19A C19 H19C 109.5
H19B C19 H19C 109.5
C18 C20 H20A 109.5
C18 C20 H20B 109.5
H20A C20 H20B 109.5
C18 C20 H20C 109.5
H20A C20 H20C 109.5
H20B C20 H20C 109.5
C1 O1 H1 109.6
C2 O2 H2 109.5
C5 O3 H3 109.5
C6 O4 H4 109.5
C7 O5 H5 109.5
C8 O6 H6 109.9
C11 O7 H7 109.5
C13 O8 C11 108.82(11)
C13 O9 C12 105.02(12)

loop_
_geom_bond_atom_site_label_1
_geom_bond_atom_site_label_2
_geom_bond_distance
C1 O1 1.4184(18)
C1 C6 1.541(2)
C1 C5 1.578(2)
C1 C2 1.592(2)
C2 O2 1.441(2)
C2 C3 1.509(2)
C2 C15 1.521(3)
C3 C4 1.529(3)
C3 H3C 0.9700
C3 H3B 0.9700
C4 C5 1.539(2)
C4 H4C 0.9700
C4 H4B 0.9700
C5 O3 1.4232(18)
C5 C9 1.550(2)
C6 O4 1.4231(17)
C6 C10 1.545(2)
C6 C7 1.554(2)
C7 O5 1.4002(18)
C7 C12 1.550(2)
C7 C8 1.5941(19)
C8 O6 1.4336(18)
C8 C14 1.523(2)
C8 C9 1.582(2)
C9 C16 1.520(2)
C9 C10 1.5638(19)
C10 C11 1.532(2)
C10 H10 0.9800
C11 O7 1.3797(18)
C11 O8 1.4424(18)
C11 C12 1.564(2)
C12 O9 1.4294(19)
C12 C17 1.519(2)
C13 O9 1.420(2)
C13 O8 1.422(2)
C13 C18 1.516(2)
C13 C14 1.523(2)
C14 H14A 0.9700
C14 H14B 0.9700
C15 H15A 0.9600
C15 H15B 0.9600
C15 H15C 0.9600
C16 H16A 0.9600
C16 H16B 0.9600
C16 H16C 0.9600
C17 H17A 0.9600
C17 H17B 0.9600
C17 H17C 0.9600
C18 C20 1.509(4)
C18 C19 1.540(3)
C18 H18 0.9800
C19 H19A 0.9600
C19 H19B 0.9600
C19 H19C 0.9600
C20 H20A 0.9600
C20 H20B 0.9600
C20 H20C 0.9600
O1 H1 0.8204
O2 H2 0.8200
O3 H3 0.8200
O4 H4 0.8200
O5 H5 0.8200
O6 H6 0.8200
O7 H7 0.8200

loop_
_geom_torsion_atom_site_label_1
_geom_torsion_atom_site_label_2
_geom_torsion_atom_site_label_3
_geom_torsion_atom_site_label_4
_geom_torsion
O1 C1 C2 O2 -145.15(13)
C6 C1 C2 O2 -19.89(18)
C5 C1 C2 O2 92.32(14)
O1 C1 C2 C3 103.38(14)
C6 C1 C2 C3 -131.36(14)
C5 C1 C2 C3 -19.15(16)
O1 C1 C2 C15 -22.79(18)
C6 C1 C2 C15 102.48(17)
C5 C1 C2 C15 -145.32(15)
O2 C2 C3 C4 -74.97(16)
C15 C2 C3 C4 165.29(15)
C1 C2 C3 C4 40.59(16)
C2 C3 C4 C5 -47.06(16)
C3 C4 C5 O3 -86.10(14)
C3 C4 C5 C9 146.45(13)
C3 C4 C5 C1 33.37(15)
O1 C1 C5 O3 -15.76(19)
C6 C1 C5 O3 -134.39(13)
C2 C1 C5 O3 104.77(15)
O1 C1 C5 C4 -129.44(13)
C6 C1 C5 C4 111.93(13)
C2 C1 C5 C4 -8.91(15)
O1 C1 C5 C9 108.65(14)
C6 C1 C5 C9 -9.98(14)
C2 C1 C5 C9 -130.82(12)
O1 C1 C6 O4 86.79(14)
C5 C1 C6 O4 -152.32(12)
C2 C1 C6 O4 -38.58(17)
O1 C1 C6 C10 -145.98(12)
C5 C1 C6 C10 -25.08(14)
C2 C1 C6 C10 88.66(15)
O1 C1 C6 C7 -45.12(16)
C5 C1 C6 C7 75.78(14)
C2 C1 C6 C7 -170.48(12)
O4 C6 C7 O5 -62.35(16)
C1 C6 C7 O5 68.70(16)
C10 C6 C7 O5 178.02(12)
O4 C6 C7 C12 61.19(14)
C1 C6 C7 C12 -167.77(12)
C10 C6 C7 C12 -58.44(11)
O4 C6 C7 C8 172.61(11)
C1 C6 C7 C8 -56.34(14)
C10 C6 C7 C8 52.99(12)
O5 C7 C8 O6 -27.36(17)
C12 C7 C8 O6 -153.21(12)
C6 C7 C8 O6 99.94(13)
O5 C7 C8 C14 91.53(16)
C12 C7 C8 C14 -34.32(17)
C6 C7 C8 C14 -141.17(13)
O5 C7 C8 C9 -145.48(13)
C12 C7 C8 C9 88.67(13)
C6 C7 C8 C9 -18.18(13)
O3 C5 C9 C16 -70.50(17)
C4 C5 C9 C16 52.12(17)
C1 C5 C9 C16 165.82(13)
O3 C5 C9 C10 164.60(12)
C4 C5 C9 C10 -72.78(15)
C1 C5 C9 C10 40.92(14)
O3 C5 C9 C8 61.16(15)
C4 C5 C9 C8 -176.22(12)
C1 C5 C9 C8 -62.52(14)
O6 C8 C9 C16 93.69(16)
C14 C8 C9 C16 -27.45(19)
C7 C8 C9 C16 -150.24(13)
O6 C8 C9 C5 -34.25(15)
C14 C8 C9 C5 -155.39(12)
C7 C8 C9 C5 81.82(13)
O6 C8 C9 C10 -139.59(12)
C14 C8 C9 C10 99.27(14)
C7 C8 C9 C10 -23.52(13)
O4 C6 C10 C11 -70.09(16)
C1 C6 C10 C11 165.06(11)
C7 C6 C10 C11 47.76(12)
O4 C6 C10 C9 173.78(13)
C1 C6 C10 C9 48.93(14)
C7 C6 C10 C9 -68.37(12)
C16 C9 C10 C11 75.54(18)
C5 C9 C10 C11 -163.52(12)
C8 C9 C10 C11 -51.89(14)
C16 C9 C10 C6 -175.00(15)
C5 C9 C10 C6 -54.06(13)
C8 C9 C10 C6 57.57(13)
C6 C10 C11 O7 104.79(12)
C9 C10 C11 O7 -152.72(12)
C6 C10 C11 O8 -132.20(12)
C9 C10 C11 O8 -29.70(17)
C6 C10 C11 C12 -21.13(14)
C9 C10 C11 C12 81.36(14)
O5 C7 C12 O9 -76.39(15)
C6 C7 C12 O9 156.87(11)
C8 C7 C12 O9 50.28(16)
O5 C7 C12 C17 47.13(18)
C6 C7 C12 C17 -79.62(15)
C8 C7 C12 C17 173.80(13)
O5 C7 C12 C11 174.05(11)
C6 C7 C12 C11 47.31(12)
C8 C7 C12 C11 -59.28(13)
O7 C11 C12 O9 106.45(14)
O8 C11 C12 O9 -12.64(14)
C10 C11 C12 O9 -132.25(12)
O7 C11 C12 C17 -10.1(2)
O8 C11 C12 C17 -129.14(14)
C10 C11 C12 C17 111.25(15)
O7 C11 C12 C7 -136.87(13)
O8 C11 C12 C7 104.05(12)
C10 C11 C12 C7 -15.56(13)
O9 C13 C14 C8 -61.89(17)
O8 C13 C14 C8 50.07(18)
C18 C13 C14 C8 174.32(15)
O6 C8 C14 C13 161.85(14)
C9 C8 C14 C13 -74.34(17)
C7 C8 C14 C13 41.81(19)
O9 C13 C18 C20 -67.4(2)
O8 C13 C18 C20 177.99(18)
C14 C13 C18 C20 52.8(2)
O9 C13 C18 C19 58.2(2)
O8 C13 C18 C19 -56.4(2)
C14 C13 C18 C19 178.45(19)
O9 C13 O8 C11 33.33(16)
C18 C13 O8 C11 153.26(14)
C14 C13 O8 C11 -79.94(15)
O7 C11 O8 C13 -136.63(13)
C10 C11 O8 C13 100.18(15)
C12 C11 O8 C13 -12.38(15)
O8 C13 O9 C12 -41.41(15)
C18 C13 O9 C12 -159.41(14)
C14 C13 O9 C12 75.70(14)
C17 C12 O9 C13 157.18(12)
C7 C12 O9 C13 -73.44(15)
C11 C12 O9 C13 33.12(14)

loop_
_platon_squeeze_void_nr
_platon_squeeze_void_average_x
_platon_squeeze_void_average_y
_platon_squeeze_void_average_z
_platon_squeeze_void_volume
_platon_squeeze_void_count_electrons
1 0.000 0.000 -0.015 970.3 7.4
